data_7056666
loop_
_publ_author_name
'Albertin, Gabriele'
'Antoniutti, Stefano'
'Bortoluzzi, Marco'
'Castro, Jes\'us'
'Sibilla, Francesca'
'Trave, Enrico'

_publ_section_title
;
 Preparation of metalated azine complexes of iridium(iii)
;
_journal_name_full 'New J. Chem.'
_journal_paper_doi 10.1039/C7NJ02224G
_journal_year 2017
_chemical_formula_moiety 'C30 H41 Ir N2 O3 P, C24 H20 B'
_chemical_formula_sum 'C54 H61 B Ir N2 O3 P'
_chemical_formula_weight 1020.02
_space_group_crystal_system orthorhombic
_space_group_IT_number 19
_space_group_name_Hall 'P 2ac 2ab'
_space_group_name_H-M_alt 'P 21 21 21'
_symmetry_space_group_name_Hall 'P 2ac 2ab'
_symmetry_space_group_name_H-M 'P 21 21 21'
_atom_sites_solution_hydrogens geom
_audit_creation_method SHELXL-2014/7
_audit_update_record
;
2017-09-22 deposited with the CCDC.
2017-09-28 downloaded from the CCDC.
;
_cell_angle_alpha 90
_cell_angle_beta 90
_cell_angle_gamma 90
_cell_formula_units_Z 4
_cell_length_a 13.9894(6)
_cell_length_b 17.6752(7)
_cell_length_c 19.1128(8)
_cell_measurement_reflns_used 9540
_cell_measurement_temperature 100(2)
_cell_measurement_theta_max 28.31
_cell_measurement_theta_min 2.42
_cell_volume 4725.9(3)
_computing_cell_refinement 'Bruker SAINT'
_computing_data_collection 'Bruker APEX3'
_computing_data_reduction 'Bruker SAINT'
_computing_molecular_graphics 'ORTEP3 for Windows (Farrugia, 1997)'
_computing_publication_material 'SHELXL-2014/7 (Sheldrick, 2014)'
_computing_structure_refinement 'SHELXL-2014/7 (Sheldrick, 2014)'
_computing_structure_solution 'SHELXT-2014/4 (Sheldrick, 2014)'
_diffrn_ambient_temperature 100(2)
_diffrn_measured_fraction_theta_full 0.999
_diffrn_measured_fraction_theta_max 0.997
_diffrn_measurement_device_type 'Bruker D8 Venture Photon 100 CMOS'
_diffrn_measurement_method '\f and \w scans'
_diffrn_radiation_monochromator 'Incoatec HeliosTM multilayer optics'
_diffrn_radiation_source 'Incoatec high brillance I\muS microsource'
_diffrn_radiation_type MoK\a
_diffrn_radiation_wavelength 0.71073
_diffrn_reflns_av_R_equivalents 0.0288
_diffrn_reflns_av_unetI/netI 0.0341
_diffrn_reflns_Laue_measured_fraction_full 0.999
_diffrn_reflns_Laue_measured_fraction_max 0.997
_diffrn_reflns_limit_h_max 18
_diffrn_reflns_limit_h_min -15
_diffrn_reflns_limit_k_max 16
_diffrn_reflns_limit_k_min -23
_diffrn_reflns_limit_l_max 25
_diffrn_reflns_limit_l_min -21
_diffrn_reflns_number 37601
_diffrn_reflns_point_group_measured_fraction_full 0.999
_diffrn_reflns_point_group_measured_fraction_max 0.995
_diffrn_reflns_theta_full 25.242
_diffrn_reflns_theta_max 28.332
_diffrn_reflns_theta_min 2.305
_exptl_absorpt_coefficient_mu 2.904
_exptl_absorpt_correction_T_max 0.7457
_exptl_absorpt_correction_T_min 0.4446
_exptl_absorpt_correction_type multi-scan
_exptl_absorpt_process_details 'SADABS-2014/4 (Bruker AXS Inc.)'
_exptl_crystal_colour yellow
_exptl_crystal_density_diffrn 1.434
_exptl_crystal_description prism
_exptl_crystal_F_000 2080
_exptl_crystal_size_max 0.321
_exptl_crystal_size_mid 0.195
_exptl_crystal_size_min 0.187
_refine_diff_density_max 0.679
_refine_diff_density_min -0.860
_refine_diff_density_rms 0.077
_refine_ls_abs_structure_details
;
 Flack x determined using 4858 quotients [(I+)-(I-)]/[(I+)+(I-)]
 (Parsons, Flack and Wagner, Acta Cryst. B69 (2013) 249-259).
;
_refine_ls_abs_structure_Flack -0.019(2)
_refine_ls_extinction_method none
_refine_ls_goodness_of_fit_ref 1.067
_refine_ls_hydrogen_treatment constr
_refine_ls_matrix_type full
_refine_ls_number_parameters 567
_refine_ls_number_reflns 11739
_refine_ls_number_restraints 0
_refine_ls_restrained_S_all 1.067
_refine_ls_R_factor_all 0.0244
_refine_ls_R_factor_gt 0.0217
_refine_ls_shift/su_max 0.004
_refine_ls_shift/su_mean 0.000
_refine_ls_structure_factor_coef Fsqd
_refine_ls_weighting_details 'w=1/[\s^2^(Fo^2^)+(0.0113P)^2^+1.8253P] where P=(Fo^2^+2Fc^2^)/3'
_refine_ls_weighting_scheme calc
_refine_ls_wR_factor_gt 0.0390
_refine_ls_wR_factor_ref 0.0398
_reflns_Friedel_coverage 0.818
_reflns_Friedel_fraction_full 0.999
_reflns_Friedel_fraction_max 0.993
_reflns_number_gt 11241
_reflns_number_total 11739
_reflns_threshold_expression 'I > 2\s(I)'
_cod_data_source_file c7nj02224g3.cif
_cod_data_source_block fq28_29_xt
_cod_database_code 7056666
_shelx_shelxl_version_number 2014/7
_shelx_space_group_comment
;
The symmetry employed for this shelxl refinement is uniquely defined
by the following loop, which should always be used as a source of
symmetry information in preference to the above space-group names.
They are only intended as comments.
;
_shelx_estimated_absorpt_t_min 0.456
_shelx_estimated_absorpt_t_max 0.613

loop_
_space_group_symop_operation_xyz
'x, y, z'
'-x+1/2, -y, z+1/2'
'-x, y+1/2, -z+1/2'
'x+1/2, -y+1/2, -z'

loop_
_atom_site_label
_atom_site_type_symbol
_atom_site_fract_x
_atom_site_fract_y
_atom_site_fract_z
_atom_site_U_iso_or_equiv
_atom_site_adp_type
_atom_site_occupancy
_atom_site_site_symmetry_order
_atom_site_calc_flag
_atom_site_refinement_flags_posn
_atom_site_refinement_flags_adp
Ir Ir 0.38238(2) 0.72227(2) 0.82251(2) 0.00933(3) Uani 1 1 d . .
N1 N 0.47190(17) 0.77461(17) 0.74912(14) 0.0120(5) Uani 1 1 d . .
N2 N 0.55766(19) 0.81420(16) 0.75935(16) 0.0156(6) Uani 1 1 d . .
C11 C 0.4463(2) 0.77016(18) 0.68406(17) 0.0136(6) Uani 1 1 d . .
H11 H 0.4852 0.7896 0.6475 0.016 Uiso 1 1 calc R U
C12 C 0.3567(2) 0.73460(17) 0.67023(18) 0.0134(7) Uani 1 1 d . .
C13 C 0.3082(2) 0.70743(17) 0.72944(17) 0.0111(7) Uani 1 1 d . .
C14 C 0.2200(2) 0.67348(19) 0.71861(18) 0.0133(7) Uani 1 1 d . .
H14 H 0.1858 0.6533 0.7573 0.016 Uiso 1 1 calc R U
C15 C 0.1810(2) 0.6686(2) 0.65172(18) 0.0149(7) Uani 1 1 d . .
H15 H 0.1198 0.6463 0.6456 0.018 Uiso 1 1 calc R U
C16 C 0.2301(3) 0.6958(2) 0.59367(19) 0.0182(8) Uani 1 1 d . .
H16 H 0.2027 0.6918 0.5484 0.022 Uiso 1 1 calc R U
C17 C 0.3189(2) 0.7285(2) 0.60212(17) 0.0159(7) Uani 1 1 d . .
H17 H 0.3538 0.7465 0.5629 0.019 Uiso 1 1 calc R U
C21 C 0.5676(2) 0.84522(17) 0.8193(2) 0.0147(7) Uani 1 1 d . .
H21 H 0.5192 0.8395 0.8537 0.018 Uiso 1 1 calc R U
C22 C 0.6534(2) 0.88969(19) 0.83505(19) 0.0176(8) Uani 1 1 d . .
C23 C 0.7326(2) 0.8899(2) 0.7899(2) 0.0202(8) Uani 1 1 d . .
H23 H 0.7319 0.8603 0.7484 0.024 Uiso 1 1 calc R U
C24 C 0.8116(3) 0.9333(2) 0.8062(2) 0.0269(10) Uani 1 1 d . .
H24 H 0.8652 0.9337 0.7756 0.032 Uiso 1 1 calc R U
C25 C 0.8132(3) 0.9761(2) 0.8667(2) 0.0314(10) Uani 1 1 d . .
H25 H 0.8683 1.0051 0.8778 0.038 Uiso 1 1 calc R U
C26 C 0.7358(3) 0.9772(2) 0.9108(2) 0.0324(10) Uani 1 1 d . .
H26 H 0.7367 1.0076 0.9518 0.039 Uiso 1 1 calc R U
C27 C 0.6557(3) 0.9334(2) 0.8950(2) 0.0240(9) Uani 1 1 d . .
H27 H 0.6023 0.9336 0.9257 0.029 Uiso 1 1 calc R U
C1 C 0.3642(2) 0.68096(18) 0.93190(17) 0.0141(7) Uani 1 1 d . .
C2 C 0.4650(2) 0.69020(19) 0.92073(18) 0.0154(7) Uani 1 1 d . .
C3 C 0.4914(3) 0.6396(2) 0.86525(19) 0.0207(8) Uani 1 1 d . .
C4 C 0.4092(3) 0.59929(19) 0.84231(17) 0.0197(8) Uani 1 1 d . .
C5 C 0.3292(3) 0.6260(2) 0.88263(19) 0.0187(8) Uani 1 1 d . .
C6 C 0.3073(3) 0.7159(3) 0.98982(19) 0.0306(9) Uani 1 1 d . .
H6A H 0.2413 0.7236 0.9742 0.046 Uiso 1 1 calc R U
H6B H 0.3355 0.7647 1.0027 0.046 Uiso 1 1 calc R U
H6C H 0.3077 0.6822 1.0306 0.046 Uiso 1 1 calc R U
C7 C 0.5328(3) 0.7358(2) 0.9643(2) 0.0358(11) Uani 1 1 d . .
H7A H 0.5544 0.7054 1.0042 0.054 Uiso 1 1 calc R U
H7B H 0.5003 0.7813 0.9814 0.054 Uiso 1 1 calc R U
H7C H 0.5880 0.7504 0.9359 0.054 Uiso 1 1 calc R U
C8 C 0.5920(3) 0.6285(3) 0.8395(2) 0.0433(13) Uani 1 1 d . .
H8A H 0.6235 0.6777 0.8350 0.065 Uiso 1 1 calc R U
H8B H 0.5906 0.6033 0.7938 0.065 Uiso 1 1 calc R U
H8C H 0.6273 0.5970 0.8729 0.065 Uiso 1 1 calc R U
C9 C 0.4056(4) 0.5376(2) 0.7882(2) 0.0435(14) Uani 1 1 d . .
H9A H 0.4648 0.5381 0.7608 0.065 Uiso 1 1 calc R U
H9B H 0.3510 0.5460 0.7571 0.065 Uiso 1 1 calc R U
H9C H 0.3987 0.4885 0.8115 0.065 Uiso 1 1 calc R U
C10 C 0.2313(3) 0.5917(3) 0.8845(2) 0.0382(12) Uani 1 1 d . .
H10A H 0.2272 0.5558 0.9234 0.057 Uiso 1 1 calc R U
H10B H 0.2190 0.5652 0.8404 0.057 Uiso 1 1 calc R U
H10C H 0.1836 0.6317 0.8909 0.057 Uiso 1 1 calc R U
P P 0.30674(6) 0.83194(5) 0.83850(4) 0.01229(18) Uani 1 1 d . .
O1 O 0.31220(18) 0.88196(14) 0.77058(13) 0.0193(6) Uani 1 1 d . .
O2 O 0.19750(16) 0.83396(15) 0.86260(12) 0.0161(5) Uani 1 1 d . .
O3 O 0.35334(16) 0.87637(13) 0.90172(12) 0.0164(5) Uani 1 1 d . .
C31 C 0.2605(3) 0.9513(2) 0.7545(2) 0.0208(8) Uani 1 1 d . .
H31A H 0.2961 0.9958 0.7722 0.025 Uiso 1 1 calc R U
H31B H 0.1967 0.9506 0.7769 0.025 Uiso 1 1 calc R U
C32 C 0.2505(3) 0.9556(2) 0.6763(2) 0.0304(9) Uani 1 1 d . .
H32A H 0.3141 0.9573 0.6549 0.046 Uiso 1 1 calc R U
H32B H 0.2149 1.0013 0.6637 0.046 Uiso 1 1 calc R U
H32C H 0.2161 0.9109 0.6594 0.046 Uiso 1 1 calc R U
C33 C 0.1211(2) 0.80443(18) 0.81827(19) 0.0198(7) Uani 1 1 d . .
H33A H 0.1103 0.7502 0.8285 0.024 Uiso 1 1 calc R U
H33B H 0.1390 0.8094 0.7684 0.024 Uiso 1 1 calc R U
C34 C 0.0314(2) 0.8488(2) 0.8328(2) 0.0253(9) Uani 1 1 d . .
H34A H 0.0160 0.8458 0.8827 0.038 Uiso 1 1 calc R U
H34B H -0.0215 0.8278 0.8054 0.038 Uiso 1 1 calc R U
H34C H 0.0414 0.9019 0.8197 0.038 Uiso 1 1 calc R U
C35 C 0.3136(3) 0.9467(2) 0.9312(2) 0.0223(8) Uani 1 1 d . .
H35A H 0.2647 0.9675 0.8990 0.027 Uiso 1 1 calc R U
H35B H 0.3650 0.9847 0.9364 0.027 Uiso 1 1 calc R U
C36 C 0.2692(3) 0.9314(2) 1.0011(2) 0.0267(9) Uani 1 1 d . .
H36A H 0.2173 0.8947 0.9957 0.040 Uiso 1 1 calc R U
H36B H 0.2437 0.9786 1.0204 0.040 Uiso 1 1 calc R U
H36C H 0.3177 0.9109 1.0329 0.040 Uiso 1 1 calc R U
B B 0.8608(3) 0.6650(2) 0.6243(2) 0.0122(8) Uani 1 1 d . .
C11B C 0.9309(2) 0.62406(19) 0.56698(18) 0.0120(7) Uani 1 1 d . .
C12B C 0.9291(2) 0.54497(19) 0.55840(19) 0.0162(7) Uani 1 1 d . .
H12B H 0.8874 0.5162 0.5873 0.019 Uiso 1 1 calc R U
C13B C 0.9852(3) 0.5067(2) 0.50985(19) 0.0202(8) Uani 1 1 d . .
H13B H 0.9812 0.4532 0.5059 0.024 Uiso 1 1 calc R U
C14B C 1.0469(3) 0.5471(2) 0.4674(2) 0.0209(8) Uani 1 1 d . .
H14B H 1.0866 0.5215 0.4347 0.025 Uiso 1 1 calc R U
C15B C 1.0505(2) 0.6251(2) 0.47286(19) 0.0179(8) Uani 1 1 d . .
H15B H 1.0917 0.6533 0.4431 0.021 Uiso 1 1 calc R U
C16B C 0.9937(2) 0.6623(2) 0.52198(17) 0.0137(7) Uani 1 1 d . .
H16B H 0.9978 0.7158 0.5251 0.016 Uiso 1 1 calc R U
C21B C 0.7495(2) 0.64393(18) 0.60435(18) 0.0129(7) Uani 1 1 d . .
C22B C 0.7211(2) 0.63977(19) 0.53430(19) 0.0152(7) Uani 1 1 d . .
H22B H 0.7688 0.6424 0.4990 0.018 Uiso 1 1 calc R U
C23B C 0.6257(3) 0.63191(18) 0.51378(19) 0.0205(8) Uani 1 1 d . .
H23B H 0.6098 0.6307 0.4655 0.025 Uiso 1 1 calc R U
C24B C 0.5543(3) 0.6259(2) 0.5638(2) 0.0246(9) Uani 1 1 d . .
H24B H 0.4893 0.6205 0.5505 0.030 Uiso 1 1 calc R U
C25B C 0.5803(3) 0.6278(2) 0.6339(2) 0.0230(9) Uani 1 1 d . .
H25B H 0.5326 0.6231 0.6689 0.028 Uiso 1 1 calc R U
C26B C 0.6752(2) 0.63665(19) 0.6533(2) 0.0166(8) Uani 1 1 d . .
H26B H 0.6905 0.6378 0.7017 0.020 Uiso 1 1 calc R U
C31B C 0.8725(3) 0.75811(17) 0.61955(16) 0.0118(7) Uani 1 1 d . .
C32B C 0.8046(3) 0.8058(2) 0.59020(19) 0.0162(7) Uani 1 1 d . .
H32D H 0.7464 0.7843 0.5740 0.019 Uiso 1 1 calc R U
C33B C 0.8174(3) 0.8834(2) 0.5832(2) 0.0217(8) Uani 1 1 d . .
H33C H 0.7690 0.9136 0.5624 0.026 Uiso 1 1 calc R U
C34B C 0.9010(2) 0.91663(19) 0.60678(18) 0.0172(8) Uani 1 1 d . .
H34D H 0.9109 0.9695 0.6015 0.021 Uiso 1 1 calc R U
C35B C 0.9698(2) 0.8717(2) 0.63811(19) 0.0164(8) Uani 1 1 d . .
H35C H 1.0270 0.8939 0.6553 0.020 Uiso 1 1 calc R U
C36B C 0.9553(2) 0.79411(19) 0.64447(18) 0.0157(8) Uani 1 1 d . .
H36D H 1.0032 0.7644 0.6665 0.019 Uiso 1 1 calc R U
C41B C 0.8900(3) 0.64163(17) 0.70495(17) 0.0136(7) Uani 1 1 d . .
C42B C 0.9562(2) 0.58552(19) 0.72264(19) 0.0152(7) Uani 1 1 d . .
H42B H 0.9825 0.5554 0.6862 0.018 Uiso 1 1 calc R U
C43B C 0.9854(3) 0.5717(2) 0.7911(2) 0.0221(8) Uani 1 1 d . .
H43B H 1.0312 0.5333 0.8003 0.027 Uiso 1 1 calc R U
C44B C 0.9479(3) 0.6135(2) 0.8458(2) 0.0237(9) Uani 1 1 d . .
H44B H 0.9677 0.6042 0.8926 0.028 Uiso 1 1 calc R U
C45B C 0.8814(3) 0.6689(2) 0.83142(18) 0.0248(7) Uani 1 1 d . .
H45B H 0.8545 0.6976 0.8685 0.030 Uiso 1 1 calc R U
C46B C 0.8534(3) 0.6829(2) 0.76224(19) 0.0204(8) Uani 1 1 d . .
H46B H 0.8079 0.7218 0.7535 0.024 Uiso 1 1 calc R U

loop_
_atom_site_aniso_label
_atom_site_aniso_U_11
_atom_site_aniso_U_22
_atom_site_aniso_U_33
_atom_site_aniso_U_23
_atom_site_aniso_U_13
_atom_site_aniso_U_12
Ir 0.01051(5) 0.00877(5) 0.00872(5) 0.00065(5) -0.00089(5) -0.00016(5)
N1 0.0124(13) 0.0105(12) 0.0130(13) 0.0018(13) 0.0017(10) -0.0022(12)
N2 0.0087(14) 0.0166(15) 0.0217(17) 0.0013(13) 0.0002(12) -0.0029(11)
C11 0.0165(15) 0.0135(15) 0.0109(16) 0.0002(17) 0.0023(13) -0.0003(13)
C12 0.0136(14) 0.0134(16) 0.0133(16) 0.0027(15) -0.0005(13) 0.0025(11)
C13 0.0133(16) 0.0104(17) 0.0096(16) -0.0030(13) -0.0059(13) 0.0020(12)
C14 0.0141(17) 0.0111(16) 0.0148(18) 0.0013(14) 0.0008(13) -0.0012(13)
C15 0.0122(16) 0.0161(17) 0.0164(18) -0.0014(15) -0.0034(13) -0.0007(14)
C16 0.0191(18) 0.0226(18) 0.0130(18) -0.0017(15) -0.0040(14) 0.0028(14)
C17 0.0177(16) 0.0202(18) 0.0099(16) 0.0005(16) 0.0014(13) -0.0003(16)
C21 0.0133(15) 0.0152(15) 0.0157(17) 0.0037(17) -0.0007(16) -0.0016(12)
C22 0.0176(17) 0.0140(16) 0.021(2) 0.0062(15) -0.0055(15) -0.0008(13)
C23 0.0146(18) 0.0172(18) 0.029(2) 0.0006(16) -0.0010(15) 0.0015(14)
C24 0.0129(18) 0.0222(19) 0.046(3) 0.0084(19) -0.0015(17) -0.0008(15)
C25 0.026(2) 0.026(2) 0.042(3) 0.013(2) -0.015(2) -0.0141(18)
C26 0.046(3) 0.027(2) 0.024(2) 0.0011(18) -0.010(2) -0.0167(19)
C27 0.028(2) 0.027(2) 0.017(2) 0.0007(17) -0.0029(16) -0.0105(16)
C1 0.022(2) 0.0109(15) 0.0097(16) 0.0047(13) 0.0029(14) 0.0011(14)
C2 0.0171(18) 0.0173(17) 0.0117(17) 0.0080(14) -0.0067(14) -0.0007(14)
C3 0.023(2) 0.025(2) 0.0142(19) 0.0118(16) 0.0043(15) 0.0129(16)
C4 0.038(2) 0.0127(16) 0.0088(17) 0.0026(13) -0.0071(14) 0.0056(15)
C5 0.023(2) 0.0161(18) 0.017(2) 0.0100(16) -0.0052(15) -0.0051(15)
C6 0.045(2) 0.028(2) 0.019(2) 0.006(2) 0.0164(17) 0.012(2)
C7 0.045(3) 0.037(3) 0.025(2) 0.014(2) -0.0193(19) -0.019(2)
C8 0.031(3) 0.061(3) 0.038(3) 0.020(2) 0.0084(19) 0.027(2)
C9 0.095(4) 0.0144(19) 0.021(2) -0.0024(17) -0.009(2) 0.011(2)
C10 0.034(2) 0.041(3) 0.039(3) 0.026(2) -0.017(2) -0.023(2)
P 0.0123(4) 0.0121(4) 0.0125(5) 0.0015(3) 0.0004(3) 0.0016(3)
O1 0.0232(14) 0.0171(13) 0.0175(14) 0.0070(11) 0.0043(11) 0.0076(11)
O2 0.0110(12) 0.0223(13) 0.0149(13) -0.0002(11) -0.0006(10) 0.0030(10)
O3 0.0170(13) 0.0132(12) 0.0188(14) -0.0054(10) 0.0009(10) 0.0023(9)
C31 0.026(2) 0.0131(17) 0.023(2) 0.0065(15) 0.0000(17) 0.0069(15)
C32 0.033(2) 0.036(2) 0.023(2) 0.012(2) -0.001(2) 0.0071(17)
C33 0.0152(15) 0.0210(14) 0.0231(17) -0.0058(16) -0.0019(19) 0.0006(14)
C34 0.0164(18) 0.031(2) 0.028(2) -0.0072(19) -0.0047(17) 0.0042(15)
C35 0.032(2) 0.0127(17) 0.022(2) -0.0045(16) 0.0035(17) 0.0033(15)
C36 0.037(2) 0.023(2) 0.020(2) -0.0019(17) -0.0002(18) 0.0101(18)
B 0.014(2) 0.0106(17) 0.0123(19) 0.0009(15) 0.0015(15) 0.0013(15)
C11B 0.0106(16) 0.0152(16) 0.0102(17) -0.0008(14) -0.0041(13) 0.0009(13)
C12B 0.0147(17) 0.0158(17) 0.0180(19) -0.0013(15) -0.0013(15) -0.0007(14)
C13B 0.023(2) 0.0150(18) 0.022(2) -0.0080(16) -0.0020(16) 0.0028(15)
C14B 0.0176(19) 0.028(2) 0.017(2) -0.0095(17) -0.0005(16) 0.0065(16)
C15B 0.0143(17) 0.027(2) 0.0120(18) 0.0003(16) -0.0020(14) -0.0014(15)
C16B 0.0132(16) 0.0164(17) 0.0114(17) -0.0001(15) -0.0042(13) 0.0004(14)
C21B 0.0165(18) 0.0075(15) 0.0148(18) 0.0024(13) -0.0020(14) 0.0023(13)
C22B 0.0158(17) 0.0133(16) 0.0166(19) 0.0032(15) -0.0005(15) 0.0001(13)
C23B 0.022(2) 0.0171(16) 0.0225(19) 0.0012(14) -0.0085(17) 0.0001(17)
C24B 0.0124(18) 0.0204(19) 0.041(3) 0.0014(18) -0.0050(17) 0.0003(15)
C25B 0.0179(18) 0.0215(19) 0.030(2) 0.0020(17) 0.0062(16) 0.0039(15)
C26B 0.0165(18) 0.0151(17) 0.0184(19) 0.0011(14) 0.0032(14) 0.0039(14)
C31B 0.0158(17) 0.0124(15) 0.0072(15) -0.0024(12) 0.0036(14) 0.0008(13)
C32B 0.0147(18) 0.0166(17) 0.0173(19) -0.0016(15) -0.0053(14) -0.0004(14)
C33B 0.025(2) 0.0140(18) 0.026(2) 0.0039(16) -0.0107(17) 0.0023(15)
C34B 0.024(2) 0.0101(15) 0.0178(18) 0.0000(14) -0.0001(15) -0.0021(14)
C35B 0.0155(18) 0.0183(18) 0.0154(19) -0.0036(15) 0.0008(14) -0.0030(14)
C36B 0.0157(17) 0.0158(19) 0.0157(18) -0.0020(14) 0.0002(14) 0.0029(13)
C41B 0.0133(16) 0.0127(14) 0.0148(16) 0.0016(13) 0.0012(14) -0.0034(14)
C42B 0.0151(18) 0.0161(17) 0.0144(18) 0.0041(14) 0.0008(14) 0.0005(14)
C43B 0.0171(19) 0.025(2) 0.024(2) 0.0105(17) -0.0035(16) 0.0013(16)
C44B 0.025(2) 0.035(2) 0.0118(19) 0.0099(17) -0.0057(15) -0.0061(18)
C45B 0.0341(19) 0.0275(17) 0.0127(18) -0.0033(16) 0.0012(19) -0.0018(18)
C46B 0.027(2) 0.0175(18) 0.0168(19) 0.0008(15) 0.0008(15) 0.0032(15)

loop_
_atom_type_symbol
_atom_type_description
_atom_type_scat_dispersion_real
_atom_type_scat_dispersion_imag
_atom_type_scat_source
C C 0.0033 0.0016 'International Tables Vol C Tables 4.2.6.8 and 6.1.1.4'
H H 0.0000 0.0000 'International Tables Vol C Tables 4.2.6.8 and 6.1.1.4'
B B 0.0013 0.0007 'International Tables Vol C Tables 4.2.6.8 and 6.1.1.4'
N N 0.0061 0.0033 'International Tables Vol C Tables 4.2.6.8 and 6.1.1.4'
O O 0.0106 0.0060 'International Tables Vol C Tables 4.2.6.8 and 6.1.1.4'
P P 0.1023 0.0942 'International Tables Vol C Tables 4.2.6.8 and 6.1.1.4'
Ir Ir -1.4442 7.9887 'International Tables Vol C Tables 4.2.6.8 and 6.1.1.4'

loop_
_geom_angle_atom_site_label_1
_geom_angle_atom_site_label_2
_geom_angle_atom_site_label_3
_geom_angle
C13 Ir N1 77.35(12)
C13 Ir C5 100.50(13)
N1 Ir C5 154.10(13)
C13 Ir C1 134.85(13)
N1 Ir C1 147.20(11)
C5 Ir C1 38.04(13)
C13 Ir P 89.43(9)
N1 Ir P 89.52(8)
C5 Ir P 116.36(10)
C1 Ir P 95.86(9)
C13 Ir C4 96.08(12)
N1 Ir C4 116.22(12)
C5 Ir C4 37.92(13)
C1 Ir C4 62.76(12)
P Ir C4 154.26(10)
C13 Ir C3 124.36(13)
N1 Ir C3 97.10(12)
C5 Ir C3 62.41(14)
C1 Ir C3 61.78(13)
P Ir C3 146.21(10)
C4 Ir C3 36.85(14)
C13 Ir C2 158.28(12)
N1 Ir C2 111.01(11)
C5 Ir C2 62.92(13)
C1 Ir C2 37.13(13)
P Ir C2 110.15(9)
C4 Ir C2 62.21(12)
C3 Ir C2 36.85(13)
C11 N1 N2 113.6(3)
C11 N1 Ir 116.8(2)
N2 N1 Ir 129.7(2)
C21 N2 N1 115.6(3)
N1 C11 C12 116.6(3)
C13 C12 C17 122.5(3)
C13 C12 C11 115.2(3)
C17 C12 C11 122.3(3)
C14 C13 C12 117.2(3)
C14 C13 Ir 128.8(3)
C12 C13 Ir 113.9(2)
C13 C14 C15 120.8(3)
C16 C15 C14 121.2(3)
C17 C16 C15 119.7(3)
C16 C17 C12 118.5(3)
N2 C21 C22 120.2(3)
C27 C22 C23 119.3(3)
C27 C22 C21 119.3(3)
C23 C22 C21 121.4(3)
C24 C23 C22 119.7(4)
C23 C24 C25 120.3(4)
C26 C25 C24 120.6(4)
C25 C26 C27 119.6(4)
C22 C27 C26 120.6(4)
C2 C1 C5 108.3(3)
C2 C1 C6 125.9(3)
C5 C1 C6 125.6(3)
C2 C1 Ir 73.21(19)
C5 C1 Ir 69.27(19)
C6 C1 Ir 128.3(2)
C1 C2 C3 107.0(3)
C1 C2 C7 126.9(3)
C3 C2 C7 125.6(3)
C1 C2 Ir 69.66(18)
C3 C2 Ir 71.14(19)
C7 C2 Ir 130.3(3)
C4 C3 C2 109.3(3)
C4 C3 C8 126.2(4)
C2 C3 C8 124.4(4)
C4 C3 Ir 70.57(19)
C2 C3 Ir 72.01(19)
C8 C3 Ir 126.7(3)
C3 C4 C5 107.4(3)
C3 C4 C9 127.0(4)
C5 C4 C9 125.5(4)
C3 C4 Ir 72.6(2)
C5 C4 Ir 69.00(19)
C9 C4 Ir 125.7(2)
C4 C5 C1 108.0(3)
C4 C5 C10 126.2(4)
C1 C5 C10 124.6(4)
C4 C5 Ir 73.1(2)
C1 C5 Ir 72.69(19)
C10 C5 Ir 129.7(3)
O1 P O3 109.36(14)
O1 P O2 105.79(13)
O3 P O2 99.39(13)
O1 P Ir 110.65(10)
O3 P Ir 109.92(9)
O2 P Ir 120.88(10)
C31 O1 P 128.6(2)
C33 O2 P 121.7(2)
C35 O3 P 123.7(2)
O1 C31 C32 107.3(3)
O2 C33 C34 108.5(3)
O3 C35 C36 110.2(3)
C11B B C21B 108.2(3)
C11B B C41B 111.5(3)
C21B B C41B 113.2(3)
C11B B C31B 110.1(3)
C21B B C31B 107.8(3)
C41B B C31B 106.0(3)
C16B C11B C12B 114.7(3)
C16B C11B B 124.9(3)
C12B C11B B 120.4(3)
C13B C12B C11B 123.4(3)
C14B C13B C12B 119.5(3)
C15B C14B C13B 119.5(3)
C14B C15B C16B 120.0(3)
C15B C16B C11B 122.9(3)
C22B C21B C26B 115.0(3)
C22B C21B B 120.1(3)
C26B C21B B 124.5(3)
C23B C22B C21B 123.0(3)
C24B C23B C22B 120.1(3)
C23B C24B C25B 118.3(3)
C26B C25B C24B 120.8(3)
C25B C26B C21B 122.7(3)
C32B C31B C36B 115.2(3)
C32B C31B B 123.9(3)
C36B C31B B 120.8(3)
C31B C32B C33B 123.4(3)
C34B C33B C32B 119.8(3)
C33B C34B C35B 119.0(3)
C34B C35B C36B 120.1(3)
C35B C36B C31B 122.4(3)
C42B C41B C46B 114.8(3)
C42B C41B B 124.6(3)
C46B C41B B 120.4(3)
C43B C42B C41B 123.1(3)
C44B C43B C42B 120.4(3)
C45B C44B C43B 119.0(3)
C44B C45B C46B 120.2(3)
C45B C46B C41B 122.6(3)

loop_
_geom_bond_atom_site_label_1
_geom_bond_atom_site_label_2
_geom_bond_distance
Ir C13 2.076(3)
Ir N1 2.096(3)
Ir C5 2.184(3)
Ir C1 2.229(3)
Ir P 2.2295(9)
Ir C4 2.238(3)
Ir C3 2.264(3)
Ir C2 2.276(3)
N1 C11 1.297(4)
N1 N2 1.403(4)
N2 C21 1.277(5)
C11 C12 1.427(4)
C12 C13 1.404(5)
C12 C17 1.409(5)
C13 C14 1.388(4)
C14 C15 1.392(5)
C15 C16 1.391(5)
C16 C17 1.380(5)
C21 C22 1.466(4)
C22 C27 1.382(5)
C22 C23 1.405(5)
C23 C24 1.380(5)
C24 C25 1.383(6)
C25 C26 1.372(6)
C26 C27 1.394(5)
C1 C2 1.435(5)
C1 C5 1.439(5)
C1 C6 1.497(5)
C2 C3 1.435(5)
C2 C7 1.497(5)
C3 C4 1.423(5)
C3 C8 1.503(5)
C4 C5 1.437(5)
C4 C9 1.503(5)
C5 C10 1.499(5)
P O1 1.573(2)
P O3 1.582(2)
P O2 1.597(2)
O1 C31 1.456(4)
O2 C33 1.461(4)
O3 C35 1.474(4)
C31 C32 1.503(6)
C33 C34 1.505(5)
C35 C36 1.497(5)
B C11B 1.639(5)
B C21B 1.646(5)
B C41B 1.648(5)
B C31B 1.656(5)
C11B C16B 1.403(5)
C11B C12B 1.408(5)
C12B C13B 1.391(5)
C13B C14B 1.384(5)
C14B C15B 1.382(5)
C15B C16B 1.394(5)
C21B C22B 1.398(5)
C21B C26B 1.405(5)
C22B C23B 1.397(5)
C23B C24B 1.387(5)
C24B C25B 1.388(6)
C25B C26B 1.387(5)
C31B C32B 1.388(5)
C31B C36B 1.406(5)
C32B C33B 1.390(5)
C33B C34B 1.383(5)
C34B C35B 1.384(5)
C35B C36B 1.392(5)
C41B C42B 1.398(5)
C41B C46B 1.412(5)
C42B C43B 1.392(5)
C43B C44B 1.384(6)
C44B C45B 1.378(5)
C45B C46B 1.401(5)
